data_1502574
loop_
_publ_author_name
'Guo, Xin'
'Wang, Suhao'
'Enkelmann, Volker'
'Baumgarten, Martin'
'M\"ullen, Klaus'

_publ_section_title
;
 Making benzotrithiophene a stronger electron donor.
;
_journal_issue 22
_journal_name_full 'Organic letters'
_journal_page_first 6062
_journal_page_last 6065
_journal_paper_doi 10.1021/ol2025372
_journal_volume 13
_journal_year 2011
_chemical_formula_moiety 'C24 H30 S3'
_chemical_formula_sum 'C24 H30 S3'
_chemical_formula_weight 414.70
_space_group_IT_number 15
_symmetry_cell_setting monoclinic
_symmetry_space_group_name_Hall '-C 2yc'
_symmetry_space_group_name_H-M 'C 1 2/c 1'
_atom_sites_solution_hydrogens geom
_atom_sites_solution_primary direct
_audit_creation_date 10-02-17
_audit_creation_method CRYSTALS_ver_12.84
_cell_angle_alpha 90
_cell_angle_beta 117.120(3)
_cell_angle_gamma 90
_cell_formula_units_Z 4
_cell_length_a 15.2751(4)
_cell_length_b 11.0342(6)
_cell_length_c 14.3941(9)
_cell_measurement_reflns_used 0
_cell_measurement_temperature 120
_cell_measurement_theta_max 0
_cell_measurement_theta_min 0
_cell_volume 2159.4(2)
_computing_cell_refinement 'DENZO/SCALEPACK (Otwinowski & Minor, 1997)'
_computing_data_collection 'COLLECT (Nonius, 1997-2001).'
_computing_data_reduction 'DENZO/SCALEPACK (Otwinowski & Minor, 1997)'
_computing_molecular_graphics 'CAMERON (Watkin et al., 1996)'
_computing_publication_material 'CRYSTALS (Betteridge et al., 2003)'
_computing_structure_refinement 'CRYSTALS (Betteridge et al., 2003)'
_computing_structure_solution 'SHELXS 86 (Sheldrick, 1986)'
_diffrn_ambient_temperature 120
_diffrn_measured_fraction_theta_full 0.996
_diffrn_measured_fraction_theta_max 0.996
_diffrn_measurement_device_type 'Nonius KappaCCD'
_diffrn_measurement_method '\f & \w scans'
_diffrn_radiation_monochromator graphite
_diffrn_radiation_type 'Mo K\a'
_diffrn_radiation_wavelength 0.71073
_diffrn_reflns_av_R_equivalents 0.079
_diffrn_reflns_limit_h_max 21
_diffrn_reflns_limit_h_min -21
_diffrn_reflns_limit_k_max 15
_diffrn_reflns_limit_k_min -15
_diffrn_reflns_limit_l_max 19
_diffrn_reflns_limit_l_min -17
_diffrn_reflns_number 12447
_diffrn_reflns_theta_full 29.539
_diffrn_reflns_theta_max 29.539
_diffrn_reflns_theta_min 2.997
_diffrn_standards_number 0
_exptl_absorpt_coefficient_mu 0.350
_exptl_absorpt_correction_T_max 0.92
_exptl_absorpt_correction_T_min 0.79
_exptl_absorpt_correction_type multi-scan
_exptl_absorpt_process_details 'SORTAV (Blessing)'
_exptl_crystal_colour 'light yellow'
_exptl_crystal_density_diffrn 1.276
_exptl_crystal_description prism
_exptl_crystal_F_000 888
_exptl_crystal_size_max 0.39
_exptl_crystal_size_mid 0.28
_exptl_crystal_size_min 0.23
_refine_diff_density_max 0.49
_refine_diff_density_min -0.45
_refine_ls_extinction_method None
_refine_ls_goodness_of_fit_ref 1.0233
_refine_ls_hydrogen_treatment constr
_refine_ls_matrix_type full
_refine_ls_number_parameters 123
_refine_ls_number_reflns 2225
_refine_ls_number_restraints 0
_refine_ls_R_factor_all 0.0929
_refine_ls_R_factor_gt 0.0771
_refine_ls_shift/su_max 0.008910
_refine_ls_structure_factor_coef F
_refine_ls_weighting_details
;

 Method, part 1, Chebychev polynomial, (Watkin, 1994, Prince, 1982) 

 [weight] = 1.0/[A~0~*T~0~(x)+A~1~*T~1~(x) ... +A~n-1~]*T~n-1~(x)] 

 where A~i~ are the Chebychev coefficients listed below and x= Fcalc/Fmax 

 Method = Robust Weighting (Prince, 1982) 

 W = [weight] * [1-(deltaF/6*sigmaF)^2^]^2^ 

 A~i~ are: 

 2.77 0.781 1.97 

;
_refine_ls_weighting_scheme calc
_refine_ls_wR_factor_all 0.0887
_refine_ls_wR_factor_gt 0.0859
_refine_ls_wR_factor_ref 0.0859
_reflns_limit_h_max 18
_reflns_limit_h_min -21
_reflns_limit_k_max 15
_reflns_limit_k_min 0
_reflns_limit_l_max 19
_reflns_limit_l_min 0
_reflns_number_gt 2225
_reflns_number_total 3012
_reflns_threshold_expression I>3.0\s(I)
_cod_data_source_file ol2025372_si_002.cif
_cod_data_source_block guo4
_cod_depositor_comments
;
The following automatic conversions were performed:

'_symmetry_cell_setting' value 'Monoclinic' changed to 'monoclinic'
according to /home/saulius/struct/CIF-dictionaries/cif_core.dic
dictionary named 'cif_core.dic' version 2.4.1 from 2010-06-29.

Automatic conversion script
Id: cif_fix_values 1715 2011-07-08 13:25:40Z adriana 
;
_cod_original_sg_symbol_H-M 'C 1 2/c 1 '
_cod_database_code 1502574

loop_
_symmetry_equiv_pos_as_xyz
x,y,z
-x,-y,-z
x+1/2,y+1/2,z
-x+1/2,-y+1/2,-z
-x,y,-z+1/2
x,-y,z+1/2
-x+1/2,y+1/2,-z+1/2
x+1/2,-y+1/2,z+1/2

loop_
_atom_site_label
_atom_site_type_symbol
_atom_site_fract_x
_atom_site_fract_y
_atom_site_fract_z
_atom_site_U_iso_or_equiv
_atom_site_occupancy
_atom_site_adp_type
_atom_site_refinement_flags_posn
_atom_site_refinement_flags_adp
S1 S 0.0000 0.04299(8) 0.2500 0.0250 1.0000 Uani S T
S2 S 0.12790(5) 0.61250(6) 0.31012(6) 0.0259 1.0000 Uani . .
C1 C 0.2313(2) 0.5222(3) 0.3614(2) 0.0277 1.0000 Uani . .
C2 C 0.2095(2) 0.4014(2) 0.3528(2) 0.0248 1.0000 Uani . .
C3 C 0.1069(2) 0.3800(2) 0.3044(2) 0.0187 1.0000 Uani . .
C4 C 0.05224(18) 0.4877(2) 0.2752(2) 0.0232 1.0000 Uani . .
C5 C 0.05349(18) 0.2641(2) 0.2767(2) 0.0229 1.0000 Uani . .
C6 C 0.09249(19) 0.1475(2) 0.2966(2) 0.0235 1.0000 Uani . .
C7 C 0.1991(2) 0.1105(2) 0.3513(2) 0.0246 1.0000 Uani . .
C8 C 0.2185(2) -0.0251(3) 0.3615(2) 0.0265 1.0000 Uani . .
C9 C 0.32958(19) -0.0486(2) 0.4167(2) 0.0245 1.0000 Uani . .
C10 C 0.3567(2) -0.1827(2) 0.4311(2) 0.0245 1.0000 Uani . .
C11 C 0.4684(2) -0.2016(2) 0.4895(2) 0.0284 1.0000 Uani . .
C12 C 0.4973(2) -0.3352(3) 0.5080(3) 0.0380 1.0000 Uani . .
H11 H 0.2967 0.5525 0.3928 0.0360 1.0000 Uiso R .
H21 H 0.2571 0.3384 0.3767 0.0347 1.0000 Uiso R .
H71 H 0.2280 0.1441 0.4196 0.0339 1.0000 Uiso R .
H72 H 0.2303 0.1433 0.3130 0.0339 1.0000 Uiso R .
H81 H 0.1898 -0.0597 0.4016 0.0356 1.0000 Uiso R .
H82 H 0.1901 -0.0609 0.2940 0.0356 1.0000 Uiso R .
H91 H 0.3570 -0.0112 0.4834 0.0334 1.0000 Uiso R .
H92 H 0.3572 -0.0134 0.3757 0.0334 1.0000 Uiso R .
H101 H 0.3275 -0.2192 0.4699 0.0327 1.0000 Uiso R .
H102 H 0.3321 -0.2202 0.3645 0.0327 1.0000 Uiso R .
H111 H 0.4932 -0.1614 0.5550 0.0400 1.0000 Uiso R .
H112 H 0.4972 -0.1676 0.4493 0.0400 1.0000 Uiso R .
H121 H 0.5668 -0.3434 0.5442 0.0476 1.0000 Uiso R .
H122 H 0.4689 -0.3698 0.5484 0.0476 1.0000 Uiso R .
H123 H 0.4730 -0.3759 0.4428 0.0476 1.0000 Uiso R .

loop_
_atom_site_aniso_label
_atom_site_aniso_U_11
_atom_site_aniso_U_22
_atom_site_aniso_U_33
_atom_site_aniso_U_23
_atom_site_aniso_U_13
_atom_site_aniso_U_12
S1 0.0209(4) 0.0154(4) 0.0357(5) 0.0000 0.0102(3) 0.0000
S2 0.0242(3) 0.0176(3) 0.0343(4) -0.0019(2) 0.0119(3) -0.0037(2)
C1 0.0199(11) 0.0271(14) 0.0327(13) -0.0023(11) 0.0091(10) -0.0030(10)
C2 0.0216(12) 0.0191(12) 0.0314(13) -0.0023(10) 0.0100(10) -0.0012(9)
C3 0.0261(12) 0.0088(9) 0.0254(11) 0.0028(8) 0.0153(9) 0.0022(8)
C4 0.0223(13) 0.0199(12) 0.0268(12) -0.0010(9) 0.0108(10) -0.0036(9)
C5 0.0199(12) 0.0159(11) 0.0319(13) 0.0008(9) 0.0110(10) -0.0001(9)
C6 0.0171(10) 0.0161(10) 0.0337(13) -0.0012(10) 0.0086(10) -0.0010(9)
C7 0.0174(11) 0.0187(11) 0.0346(13) 0.0027(10) 0.0092(10) 0.0045(9)
C8 0.0195(11) 0.0227(12) 0.0353(14) -0.0001(11) 0.0109(10) 0.0031(10)
C9 0.0209(11) 0.0160(11) 0.0351(13) 0.0011(10) 0.0114(10) -0.0004(10)
C10 0.0205(11) 0.0178(12) 0.0335(13) 0.0003(10) 0.0107(10) 0.0005(10)
C11 0.0230(12) 0.0205(13) 0.0384(14) -0.0015(11) 0.0112(11) -0.0006(10)
C12 0.0247(13) 0.0285(15) 0.0536(19) 0.0047(14) 0.0115(13) 0.0064(12)

loop_
_atom_type_symbol
_atom_type_scat_dispersion_real
_atom_type_scat_dispersion_imag
_atom_type_scat_Cromer_Mann_a1
_atom_type_scat_Cromer_Mann_b1
_atom_type_scat_Cromer_Mann_a2
_atom_type_scat_Cromer_Mann_b2
_atom_type_scat_Cromer_Mann_a3
_atom_type_scat_Cromer_Mann_b3
_atom_type_scat_Cromer_Mann_a4
_atom_type_scat_Cromer_Mann_b4
_atom_type_scat_Cromer_Mann_c
_atom_type_scat_source
C 0.0033 0.0016 2.3100 20.8439 1.0200 10.2075 1.5886 0.5687 0.8650 51.6512 0.2156 'International Tables Vol C 4.2.6.8 and 6.1.1.4'
H 0.0000 0.0000 0.4930 10.5109 0.3229 26.1257 0.1402 3.1424 0.0408 57.7998 0.0030 'International Tables Vol C 4.2.6.8 and 6.1.1.4'
S 0.1246 0.1234 6.9053 1.4679 5.2034 22.2151 1.4379 0.2536 1.5863 56.1720 0.8669 'International Tables Vol C 4.2.6.8 and 6.1.1.4'

loop_
_geom_angle_atom_site_label_1
_geom_angle_site_symmetry_1
_geom_angle_atom_site_label_2
_geom_angle_atom_site_label_3
_geom_angle_site_symmetry_3
_geom_angle
_geom_angle_publ_flag
C6 5_555 S1 C6 . 94.97(18) yes
C1 . S2 C4 . 91.42(13) yes
S2 . C1 C2 . 112.8(2) yes
S2 . C1 H11 . 124.0 no
C2 . C1 H11 . 123.2 no
C1 . C2 C3 . 112.2(2) yes
C1 . C2 H21 . 124.5 no
C3 . C2 H21 . 123.3 no
C2 . C3 C4 . 112.4(2) yes
C2 . C3 C5 . 129.2(2) yes
C4 . C3 C5 . 118.3(2) yes
C4 5_555 C4 C3 . 122.01(15) yes
C4 5_555 C4 S2 . 126.76(9) yes
C3 . C4 S2 . 111.22(19) yes
C3 . C5 C5 5_555 119.63(14) yes
C3 . C5 C6 . 128.0(2) yes
C5 5_555 C5 C6 . 112.40(15) yes
C5 . C6 S1 . 110.12(19) yes
C5 . C6 C7 . 128.1(2) yes
S1 . C6 C7 . 121.77(19) yes
C6 . C7 C8 . 115.7(2) yes
C6 . C7 H71 . 108.5 no
C8 . C7 H71 . 107.8 no
C6 . C7 H72 . 107.6 no
C8 . C7 H72 . 107.7 no
H71 . C7 H72 . 109.5 no
C7 . C8 C9 . 109.7(2) yes
C7 . C8 H81 . 109.3 no
C9 . C8 H81 . 109.0 no
C7 . C8 H82 . 109.4 no
C9 . C8 H82 . 110.0 no
H81 . C8 H82 . 109.5 no
C8 . C9 C10 . 113.8(2) yes
C8 . C9 H91 . 109.0 no
C10 . C9 H91 . 108.5 no
C8 . C9 H92 . 108.0 no
C10 . C9 H92 . 108.1 no
H91 . C9 H92 . 109.5 no
C9 . C10 C11 . 111.8(2) yes
C9 . C10 H101 . 108.7 no
C11 . C10 H101 . 108.9 no
C9 . C10 H102 . 109.1 no
C11 . C10 H102 . 108.9 no
H101 . C10 H102 . 109.5 no
C10 . C11 C12 . 112.8(2) yes
C10 . C11 H111 . 108.7 no
C12 . C11 H111 . 109.0 no
C10 . C11 H112 . 108.7 no
C12 . C11 H112 . 108.1 no
H111 . C11 H112 . 109.5 no
C11 . C12 H121 . 110.5 no
C11 . C12 H122 . 108.5 no
H121 . C12 H122 . 109.5 no
C11 . C12 H123 . 109.4 no
H121 . C12 H123 . 109.5 no
H122 . C12 H123 . 109.5 no

loop_
_geom_bond_atom_site_label_1
_geom_bond_atom_site_label_2
_geom_bond_site_symmetry_2
_geom_bond_distance
_geom_bond_publ_flag
S1 C6 5_555 1.706(3) yes
S1 C6 . 1.706(3) yes
S2 C1 . 1.723(3) yes
S2 C4 . 1.719(3) yes
C1 C2 . 1.366(4) yes
C1 H11 . 0.950 no
C2 C3 . 1.414(4) yes
C2 H21 . 0.950 no
C3 C4 . 1.403(3) yes
C3 C5 . 1.470(3) yes
C4 C4 5_555 1.420(5) yes
C5 C5 5_555 1.455(5) yes
C5 C6 . 1.392(4) yes
C6 C7 . 1.506(4) yes
C7 C8 . 1.520(4) yes
C7 H71 . 0.950 no
C7 H72 . 0.950 no
C8 C9 . 1.532(4) yes
C8 H81 . 0.950 no
C8 H82 . 0.950 no
C9 C10 . 1.525(4) yes
C9 H91 . 0.950 no
C9 H92 . 0.950 no
C10 C11 . 1.534(4) yes
C10 H101 . 0.950 no
C10 H102 . 0.950 no
C11 C12 . 1.527(4) yes
C11 H111 . 0.950 no
C11 H112 . 0.950 no
C12 H121 . 0.950 no
C12 H122 . 0.950 no
C12 H123 . 0.950 no
